data_2010705
loop_
_publ_author_name
'Hao, Xiang'
'Wei, Yong-Ge'
'Liu, Qun'
'Zhang, Shi-Wei'

_publ_section_title
Poly[<i>trans</i>-diaquamanganese(II)-\m-(3-pyridinecarboxylato-<i>N</i>:<i>O</i>)-\m-(3-pyridinecarboxylato-<i>O</i>:<i>N</i>)]
_journal_issue 3
_journal_name_full 'Acta Crystallographica Section C'
_journal_page_first 296
_journal_page_last 298
_journal_paper_doi 10.1107/S0108270199015358
_journal_volume 56
_journal_year 2000
_chemical_formula_iupac '[Mn (C6 H4 N O2 )2 (H2 O)2 ]'
_chemical_formula_moiety 'C12 H12 Mn N2 O6'
_chemical_formula_structural '[Mn~1/2~(nic)(H~2~O)]~2n~'
_chemical_formula_sum 'C12 H12 Mn N2 O6'
_chemical_formula_weight 335.18
_chemical_name_common 'manganese(II) nicotinate'
_chemical_name_systematic
;
Poly[trans-diaquamanganese(II)-\m-(3-pyridinecarboxylato-N:O)-\m-(3-pyridine-
carboxylato-O:N)]
;
_space_group_IT_number 14
_symmetry_cell_setting monoclinic
_symmetry_space_group_name_Hall '-P 2ybc'
_symmetry_space_group_name_H-M 'P 1 21/c 1'
_audit_creation_method SHELXL-97
_cell_angle_alpha 90.00
_cell_angle_beta 100.02(3)
_cell_angle_gamma 90.00
_cell_formula_units_Z 2
_cell_length_a 8.730(2)
_cell_length_b 10.189(2)
_cell_length_c 7.1470(10)
_cell_measurement_reflns_used 25
_cell_measurement_temperature 293(2)
_cell_measurement_theta_max 12.5
_cell_measurement_theta_min 5
_cell_volume 626.0(2)
_computing_cell_refinement
;
MSC/AFC Diffractometer Control Software
;
_computing_data_collection
;MSC/AFC Diffractometer Control Software (Molecular Structure Corporation,
 1994)
;
_computing_data_reduction 'TEXSAN (Molecular Structure Corporation, 1997)'
_computing_molecular_graphics 'XP in SHELXTL (Siemens, 1990)'
_computing_publication_material 'CIFTAB in SHELXL97  (Sheldrick, 1997)'
_computing_structure_refinement 'SHELXL97 (Sheldrick, 1997)'
_computing_structure_solution 'SHELXS97 (Sheldrick, 1990)'
_diffrn_ambient_temperature 293(2)
_diffrn_measured_fraction_theta_full .950
_diffrn_measured_fraction_theta_max .950
_diffrn_measurement_device_type AFC6S
_diffrn_measurement_method 2\q
_diffrn_radiation_monochromator graphite
_diffrn_radiation_source 'fine-focus sealed tube'
_diffrn_radiation_type MoK\a
_diffrn_radiation_wavelength .71069
_diffrn_reflns_av_R_equivalents .0261
_diffrn_reflns_av_sigmaI/netI .0375
_diffrn_reflns_limit_h_max 12
_diffrn_reflns_limit_h_min -12
_diffrn_reflns_limit_k_max 0
_diffrn_reflns_limit_k_min -14
_diffrn_reflns_limit_l_max 10
_diffrn_reflns_limit_l_min 0
_diffrn_reflns_number 1961
_diffrn_reflns_theta_full 29.99
_diffrn_reflns_theta_max 29.99
_diffrn_reflns_theta_min 2.37
_diffrn_standards_decay_% .9
_diffrn_standards_interval_count 150
_diffrn_standards_number 3
_exptl_absorpt_coefficient_mu 1.086
_exptl_absorpt_correction_T_max .850
_exptl_absorpt_correction_T_min .630
_exptl_absorpt_correction_type psi-scan
_exptl_absorpt_process_details
;
(Coppens et al., 1965)
;
_exptl_crystal_colour colorless
_exptl_crystal_density_diffrn 1.778
_exptl_crystal_density_meas 1.780(3)
_exptl_crystal_density_method 'by flotation in CCl~4~/ C~2~H~4~Br~2~'
_exptl_crystal_description lamellar
_exptl_crystal_F_000 342
_exptl_crystal_size_max .7
_exptl_crystal_size_mid .3
_exptl_crystal_size_min .15
_refine_diff_density_max .465
_refine_diff_density_min -.746
_refine_ls_extinction_coef .071(6)
_refine_ls_extinction_method 'SHELXL '
_refine_ls_goodness_of_fit_ref 1.065
_refine_ls_hydrogen_treatment refall
_refine_ls_matrix_type full
_refine_ls_number_parameters 122
_refine_ls_number_reflns 1826
_refine_ls_number_restraints 0
_refine_ls_restrained_S_all 1.065
_refine_ls_R_factor_all .0509
_refine_ls_R_factor_gt .0384
_refine_ls_shift/su_max <0.001
_refine_ls_shift/su_mean .000
_refine_ls_structure_factor_coef Fsqd
_refine_ls_weighting_details 'w = 1/[\s^2^(Fo^2^)+(0.0619P)^2^+0.1001P] where P=(Fo^2^+2Fc^2^)/3'
_refine_ls_weighting_scheme calc
_refine_ls_wR_factor_ref .1079
_reflns_number_gt 1527
_reflns_number_total 1826
_reflns_threshold_expression I>2\s(I)
_cod_data_source_file br1271.cif
_cod_data_source_block I
_cod_depositor_comments
;
The following automatic conversions were performed:

'_exptl_absorpt_correction_type' value 'Psi scan' changed to
'psi-scan' according to
/home/saulius/struct/CIF-dictionaries/cif_core.dic dictionary named
'cif_core.dic' version 2.4.1 from 2010-06-29.

Automatic conversion script
Id: cif_fix_values 1715 2011-07-08 13:25:40Z adriana 

The following automatic conversions were performed:

'_refine_ls_weighting_scheme' value 'calc w =
1/[\s^2^(Fo^2^)+(0.0619P)^2^+0.1001P] where P=(Fo^2^+2Fc^2^)/3' was
changed to 'calc'. New tag '_refine_ls_weighting_details' was
created. The value of the new tag was set to 'w =
1/[\s^2^(Fo^2^)+(0.0619P)^2^+0.1001P] where P=(Fo^2^+2Fc^2^)/3'.

Automatic conversion script
Id: cif_fix_values 3143 2015-03-26 13:38:13Z robertas 
;
_cod_original_sg_symbol_H-M 'P 21/c'
_cod_database_code 2010705
_cod_database_fobs_code 2010705

loop_
_symmetry_equiv_pos_as_xyz
'x, y, z'
'-x, y+1/2, -z+1/2'
'-x, -y, -z'
'x, -y-1/2, z-1/2'

loop_
_atom_site_label
_atom_site_fract_x
_atom_site_fract_y
_atom_site_fract_z
_atom_site_U_iso_or_equiv
_atom_site_adp_type
_atom_site_calc_flag
_atom_site_refinement_flags
_atom_site_occupancy
_atom_site_disorder_assembly
_atom_site_disorder_group
_atom_site_type_symbol
Mn .5000 .5000 .0000 .01773(15) Uani d S 1 . . Mn
O1 .58420(18) .54475(14) .29566(19) .0261(3) Uani d . 1 . . O
O2 .73856(17) .62313(13) .55220(19) .0251(3) Uani d . 1 . . O
O3W .32055(19) .37035(15) .0739(2) .0276(3) Uani d . 1 . . O
N .68087(19) .16293(15) .5043(2) .0203(3) Uani d . 1 . . N
C1 .6383(2) .28655(17) .4551(2) .0193(3) Uani d . 1 . . C
C2 .7343(2) .39390(17) .5054(2) .0181(3) Uani d . 1 . . C
C3 .8814(2) .37218(19) .6100(3) .0232(4) Uani d . 1 . . C
C4 .9298(2) .2443(2) .6528(3) .0263(4) Uani d . 1 . . C
C5 .8263(2) .14336(19) .5963(3) .0232(4) Uani d . 1 . . C
C6 .6811(2) .53071(18) .4461(2) .0182(3) Uani d . 1 . . C
H1 .534(3) .298(2) .386(3) .022(6) Uiso d . 1 . . H
H2 .944(3) .440(3) .641(4) .028(6) Uiso d . 1 . . H
H3 1.032(3) .228(3) .723(4) .040(7) Uiso d . 1 . . H
H4 .857(3) .053(3) .624(4) .026(6) Uiso d . 1 . . H
H5 .303(4) .378(3) .195(5) .052(9) Uiso d . 1 . . H
H6 .306(4) .293(3) .033(5) .051(9) Uiso d . 1 . . H

loop_
_atom_site_aniso_label
_atom_site_aniso_U_11
_atom_site_aniso_U_22
_atom_site_aniso_U_33
_atom_site_aniso_U_12
_atom_site_aniso_U_13
_atom_site_aniso_U_23
Mn .0222(2) .0119(2) .0176(2) .00056(13) -.00093(14) -.00061(12)
O1 .0355(8) .0212(6) .0179(6) .0061(6) -.0053(5) -.0002(5)
O2 .0316(7) .0157(6) .0250(6) -.0022(5) -.0029(5) -.0014(5)
O3W .0393(8) .0173(6) .0265(7) -.0080(6) .0065(6) -.0032(5)
N .0217(7) .0158(7) .0220(7) -.0005(5) -.0001(5) .0020(5)
C1 .0204(8) .0168(8) .0191(7) -.0008(6) -.0011(6) .0021(6)
C2 .0210(8) .0164(8) .0161(7) -.0008(6) .0011(6) .0006(6)
C3 .0212(8) .0212(9) .0244(8) -.0037(7) -.0040(6) .0009(7)
C4 .0204(8) .0271(9) .0284(9) .0031(7) -.0040(7) .0050(7)
C5 .0238(9) .0185(8) .0260(8) .0030(7) .0001(7) .0035(7)
C6 .0223(8) .0156(7) .0166(7) -.0011(6) .0031(6) .0005(6)

loop_
_atom_type_symbol
_atom_type_description
_atom_type_scat_dispersion_real
_atom_type_scat_dispersion_imag
_atom_type_scat_source
C C .0033 .0016 'International Tables Vol C Tables 4.2.6.8 and 6.1.1.4'
H H .0000 .0000 'International Tables Vol C Tables 4.2.6.8 and 6.1.1.4'
N N .0061 .0033 'International Tables Vol C Tables 4.2.6.8 and 6.1.1.4'
O O .0106 .0060 'International Tables Vol C Tables 4.2.6.8 and 6.1.1.4'
Mn Mn .3368 .7283 'International Tables Vol C Tables 4.2.6.8 and 6.1.1.4'

loop_
_geom_angle_atom_site_label_1
_geom_angle_atom_site_label_2
_geom_angle_atom_site_label_3
_geom_angle_site_symmetry_1
_geom_angle_site_symmetry_3
_geom_angle
_geom_angle_publ_flag
O1 Mn O1 . 3_665 180.0 ?
O1 Mn O3W . . 91.58(6) yes
O1 Mn O3W 3_665 . 88.42(6) yes
O1 Mn O3W . 3_665 88.42(6) ?
O1 Mn O3W 3_665 3_665 91.58(6) ?
O3W Mn O3W . 3_665 180.0 ?
O1 Mn N . 4_565 91.35(6) yes
O1 Mn N 3_665 4_565 88.65(6) yes
O3W Mn N . 4_565 94.61(6) yes
O3W Mn N 3_665 4_565 85.39(6) yes
O1 Mn N . 2_655 88.65(6) ?
O1 Mn N 3_665 2_655 91.35(6) ?
O3W Mn N . 2_655 85.39(6) yes
O3W Mn N 3_665 2_655 94.61(6) ?
N Mn N 4_565 2_655 180.0 ?
C6 O1 Mn . . 151.30(13) ?
C5 N C1 . . 117.62(16) ?
C5 N Mn . 2_645 119.45(12) ?
C1 N Mn . 2_645 121.23(12) ?
N C1 C2 . . 123.01(16) ?
C3 C2 C1 . . 118.37(17) ?
C3 C2 C6 . . 120.70(16) ?
C1 C2 C6 . . 120.93(15) ?
C2 C3 C4 . . 119.10(17) ?
C5 C4 C3 . . 118.44(17) ?
N C5 C4 . . 123.25(17) ?
O1 C6 O2 . . 124.74(17) ?
O1 C6 C2 . . 118.37(16) ?
O2 C6 C2 . . 116.89(16) ?

loop_
_geom_bond_atom_site_label_1
_geom_bond_atom_site_label_2
_geom_bond_site_symmetry_2
_geom_bond_distance
_geom_bond_publ_flag
Mn O1 . 2.1617(14) yes
Mn O1 3_665 2.1617(14) ?
Mn O3W . 2.1830(15) yes
Mn O3W 3_665 2.1830(15) ?
Mn N 4_565 2.2876(16) yes
Mn N 2_655 2.2876(16) ?
O1 C6 . 1.255(2) ?
O2 C6 . 1.257(2) ?
N C5 . 1.339(2) ?
N C1 . 1.343(2) ?
N Mn 2_645 2.2876(16) ?
C1 C2 . 1.387(2) ?
C2 C3 . 1.387(2) ?
C2 C6 . 1.507(2) ?
C3 C4 . 1.387(3) ?
C4 C5 . 1.382(3) ?
